data_7239494
loop_
_publ_author_name
'Efthymiou, Constantinos G.'
'Kyprianidou, Eleni J.'
'Milios, Constantinos J.'
'Manos, Manolis J.'
'Tasiopoulos, Anastasios J.'

_publ_section_title
;
 Flexible lanthanide MOFs as highly selective and reusable liquid MeOH
 sorbents
;
_journal_issue 16
_journal_name_full 'Journal of Materials Chemistry A'
_journal_page_first 5061
_journal_paper_doi 10.1039/c3ta00115f
_journal_volume 1
_journal_year 2013
_chemical_formula_moiety 'C19 H14 Ce N O8, O'
_chemical_formula_sum 'C19 H14 Ce N O9'
_chemical_formula_weight 540.43
_space_group_IT_number 15
_space_group_name_Hall '-C 2yc'
_space_group_name_H-M_alt 'C 1 2/c 1'
_symmetry_cell_setting monoclinic
_symmetry_space_group_name_H-M 'C 1 2/c 1'
_atom_sites_solution_hydrogens geom
_atom_sites_solution_primary direct
_atom_sites_solution_secondary difmap
_audit_creation_method SHELXL-97
_cell_angle_alpha 90.00
_cell_angle_beta 124.037(9)
_cell_angle_gamma 90.00
_cell_formula_units_Z 8
_cell_length_a 33.657(2)
_cell_length_b 14.2909(5)
_cell_length_c 12.8304(9)
_cell_measurement_reflns_used 7140
_cell_measurement_temperature 100(2)
_cell_measurement_theta_max 29.0304
_cell_measurement_theta_min 2.9154
_cell_volume 5114.0(7)
_computing_cell_refinement 'CrysAlis RED'
_computing_data_collection 'CrysAlis CCD'
_computing_data_reduction 'CrysAlis RED'
_computing_molecular_graphics
;
DIAMOND (Brandenburg, 2006)
MERCURY (Bruno et al. 2002)
;
_computing_publication_material 'WINGX (Farrugia, 1999)'
_computing_structure_refinement 'SHELXL-97 (Sheldrick, 1997)'
_computing_structure_solution 'SHELXL-97 (Sheldrick, 1997)'
_diffrn_ambient_temperature 100(2)
_diffrn_detector_area_resol_mean 10.4223
_diffrn_measured_fraction_theta_full 0.999
_diffrn_measured_fraction_theta_max 0.999
_diffrn_measurement_device_type 'SuperNova, Dual, Cu at zero, Atlas'
_diffrn_measurement_method '\w scans'
_diffrn_radiation_monochromator mirror
_diffrn_radiation_source 'SuperNova (Mo) X-ray Source'
_diffrn_radiation_type MoK\a
_diffrn_radiation_wavelength 0.71073
_diffrn_reflns_av_R_equivalents 0.0372
_diffrn_reflns_av_sigmaI/netI 0.0323
_diffrn_reflns_limit_h_max 41
_diffrn_reflns_limit_h_min -42
_diffrn_reflns_limit_k_max 17
_diffrn_reflns_limit_k_min -17
_diffrn_reflns_limit_l_max 16
_diffrn_reflns_limit_l_min -16
_diffrn_reflns_number 19630
_diffrn_reflns_theta_full 26.50
_diffrn_reflns_theta_max 26.50
_diffrn_reflns_theta_min 2.92
_exptl_absorpt_coefficient_mu 1.821
_exptl_absorpt_correction_T_max 1.00000
_exptl_absorpt_correction_T_min 0.68411
_exptl_absorpt_correction_type multi-scan
_exptl_absorpt_process_details 'Empirical absorption correction (CrysAlis RED, Oxford Diffraction)'
_exptl_crystal_colour colorless
_exptl_crystal_density_diffrn 1.404
_exptl_crystal_density_method 'not measured'
_exptl_crystal_description plate
_exptl_crystal_F_000 2120
_exptl_crystal_size_max 0.09
_exptl_crystal_size_mid 0.06
_exptl_crystal_size_min 0.03
_refine_diff_density_max 1.381
_refine_diff_density_min -1.614
_refine_diff_density_rms 0.134
_refine_ls_extinction_method none
_refine_ls_goodness_of_fit_ref 1.090
_refine_ls_hydrogen_treatment mixed
_refine_ls_matrix_type full
_refine_ls_number_parameters 283
_refine_ls_number_reflns 5289
_refine_ls_number_restraints 46
_refine_ls_restrained_S_all 1.148
_refine_ls_R_factor_all 0.0471
_refine_ls_R_factor_gt 0.0409
_refine_ls_shift/su_max 0.003
_refine_ls_shift/su_mean 0.000
_refine_ls_structure_factor_coef Fsqd
_refine_ls_weighting_details 'calc w=1/[\s^2^(Fo^2^)+(0.0833P)^2^+3.6001P] where P=(Fo^2^+2Fc^2^)/3'
_refine_ls_weighting_scheme calc
_refine_ls_wR_factor_gt 0.1238
_refine_ls_wR_factor_ref 0.1283
_reflns_number_gt 4499
_reflns_number_total 5289
_reflns_threshold_expression >2sigma(I)
_cod_data_source_file c3ta00115f.txt
_cod_data_source_block UCY-5-acetone
_cod_depositor_comments
;
The following automatic conversions were performed:

data item '_symmetry_cell_setting' value 'Monoclinic' was changed to
'monoclinic' in accordance with the
/home/saulius/struct/COD-crude-data/automatic-downloads/DataCite-retrospective/RSC/depositions/lib/dictionaries/cif_core.dic
dictionary named 'cif_core.dic' version 2.4.2 last updated on
2011-04-26.

Automatic conversion script
Id: cif_fix_values 6909 2019-04-08 15:41:33Z antanas 
;
_cod_original_sg_symbol_H-M 'C 2/c'
_cod_database_code 7239494

loop_
_symmetry_equiv_pos_as_xyz
'x, y, z'
'-x, y, -z+1/2'
'x+1/2, y+1/2, z'
'-x+1/2, y+1/2, -z+1/2'
'-x, -y, -z'
'x, -y, z-1/2'
'-x+1/2, -y+1/2, -z'
'x+1/2, -y+1/2, z-1/2'

loop_
_atom_site_label
_atom_site_type_symbol
_atom_site_fract_x
_atom_site_fract_y
_atom_site_fract_z
_atom_site_U_iso_or_equiv
_atom_site_adp_type
_atom_site_occupancy
_atom_site_symmetry_multiplicity
_atom_site_calc_flag
_atom_site_refinement_flags
Ce1 Ce 0.820073(7) 0.288115(16) 0.07760(2) 0.03016(12) Uani 1 1 d .
O1 O 0.89482(12) 0.3310(3) 0.2903(3) 0.0539(10) Uani 1 1 d .
O2 O 0.88564(12) 0.1817(3) 0.2410(3) 0.0541(10) Uani 1 1 d .
O3 O 0.73112(10) 0.3513(2) -0.0050(3) 0.0372(7) Uani 1 1 d .
O4 O 0.79363(11) 0.4388(2) 0.1227(3) 0.0472(8) Uani 1 1 d .
O5 O 0.77065(12) 0.3131(3) -0.1485(3) 0.0509(9) Uani 1 1 d .
O6 O 0.80164(12) 0.2509(3) 0.2330(3) 0.0453(8) Uani 1 1 d .
O7 O 0.86040(18) 0.4176(4) 0.0364(5) 0.0948(18) Uani 1 1 d .
O8 O 0.8508(4) 0.1911(7) -0.0305(9) 0.063(2) Uani 0.50 1 d PU
O8A O 0.8708(5) 0.2234(8) 0.0133(13) 0.084(3) Uani 0.50 1 d PU
O9 O 0.55005(19) 0.4064(4) 0.8267(7) 0.129(3) Uani 1 1 d .
C1 C 0.90797(16) 0.2484(4) 0.3187(4) 0.0394(10) Uani 1 1 d .
C2 C 0.95025(17) 0.2250(3) 0.4472(5) 0.0416(11) Uani 1 1 d .
C3 C 0.96344(16) 0.1334(4) 0.4843(4) 0.0438(11) Uani 1 1 d .
H3 H 0.9445 0.0851 0.4306 0.053 Uiso 1 1 calc R
C4 C 1.00460(16) 0.1124(4) 0.6008(4) 0.0455(12) Uani 1 1 d .
H4 H 1.0131 0.0504 0.6255 0.055 Uiso 1 1 calc R
C5 C 1.03309(18) 0.1852(4) 0.6807(5) 0.0551(15) Uani 1 1 d .
C6 C 1.0188(3) 0.2763(4) 0.6444(7) 0.088(3) Uani 1 1 d .
H6 H 1.0377 0.3249 0.6976 0.106 Uiso 1 1 calc R
C7 C 0.9773(2) 0.2967(4) 0.5311(7) 0.079(2) Uani 1 1 d .
H7 H 0.9671 0.3584 0.5103 0.095 Uiso 1 1 calc R
C8 C 0.57811(18) 0.6668(4) -0.2003(5) 0.0587(16) Uani 1 1 d D
C9 C 0.74947(15) 0.4256(3) 0.0591(4) 0.0352(9) Uani 1 1 d .
C10 C 0.71751(14) 0.4995(3) 0.0566(4) 0.0329(9) Uani 1 1 d .
C11 C 0.67027(15) 0.5061(3) -0.0446(4) 0.0353(9) Uani 1 1 d .
H11 H 0.6575 0.4626 -0.1096 0.042 Uiso 1 1 calc R
C12 C 0.64207(15) 0.5787(3) -0.0480(4) 0.0386(10) Uani 1 1 d .
C13 C 0.66014(15) 0.6388(3) 0.0541(4) 0.0401(10) Uani 1 1 d .
H13 H 0.6407 0.6849 0.0543 0.048 Uiso 1 1 calc R
C14 C 0.70752(15) 0.6297(3) 0.1559(4) 0.0351(9) Uani 1 1 d .
C15 C 0.73572(14) 0.5617(3) 0.1552(4) 0.0327(9) Uani 1 1 d .
H15 H 0.7677 0.5571 0.2222 0.039 Uiso 1 1 calc R
C16 C 0.72746(17) 0.6946(4) 0.2681(4) 0.0387(10) Uani 1 1 d .
C17 C 0.8800(5) 0.1767(9) -0.0530(14) 0.157(4) Uani 1 1 d DU
C18 C 0.8786(5) 0.0882(8) -0.1179(13) 0.171(4) Uani 1 1 d DU
H18A H 0.8876 0.1015 -0.1753 0.257 Uiso 1 1 calc R
H18B H 0.8467 0.0629 -0.1635 0.257 Uiso 1 1 calc R
H18C H 0.9005 0.0436 -0.0565 0.257 Uiso 1 1 calc R
C19 C 0.9276(5) 0.2235(11) -0.0016(18) 0.190(5) Uani 1 1 d DU
H19A H 0.9413 0.2005 -0.0454 0.286 Uiso 1 1 calc R
H19B H 0.9489 0.2098 0.0864 0.286 Uiso 1 1 calc R
H19C H 0.9231 0.2899 -0.0133 0.286 Uiso 1 1 calc R
N1 N 0.59441(13) 0.5864(3) -0.1594(4) 0.0437(10) Uani 1 1 d .
H16 H 0.592(2) 0.722(3) -0.154(5) 0.052 Uiso 1 1 d D

loop_
_atom_site_aniso_label
_atom_site_aniso_U_11
_atom_site_aniso_U_22
_atom_site_aniso_U_33
_atom_site_aniso_U_23
_atom_site_aniso_U_13
_atom_site_aniso_U_12
Ce1 0.02188(17) 0.03280(18) 0.02479(17) 0.00659(8) 0.00630(12) 0.00385(8)
O1 0.0410(19) 0.0402(19) 0.0381(19) 0.0054(16) -0.0038(15) -0.0078(16)
O2 0.0399(18) 0.0461(19) 0.0312(18) -0.0047(16) -0.0078(15) 0.0181(16)
O3 0.0314(15) 0.0309(16) 0.0336(17) 0.0018(12) 0.0085(14) 0.0040(12)
O4 0.0242(15) 0.0344(17) 0.057(2) 0.0027(15) 0.0069(15) 0.0036(13)
O5 0.0317(18) 0.083(2) 0.0241(17) 0.0141(17) 0.0068(15) -0.0059(17)
O6 0.0344(18) 0.058(2) 0.0322(18) 0.0091(17) 0.0116(15) -0.0043(17)
O7 0.082(3) 0.113(4) 0.079(3) 0.012(3) 0.039(3) -0.047(3)
O8 0.085(4) 0.058(4) 0.041(4) 0.011(3) 0.032(3) 0.018(3)
O8A 0.083(5) 0.075(5) 0.083(5) 0.008(3) 0.039(4) 0.016(3)
O9 0.065(3) 0.100(4) 0.206(7) -0.044(5) 0.066(4) -0.005(3)
C1 0.025(2) 0.048(3) 0.026(2) 0.004(2) 0.0034(19) 0.008(2)
C2 0.024(2) 0.047(3) 0.033(3) -0.003(2) 0.003(2) 0.0047(18)
C3 0.031(2) 0.045(3) 0.032(2) -0.004(2) 0.004(2) 0.006(2)
C4 0.031(2) 0.047(3) 0.033(2) -0.005(2) 0.002(2) 0.010(2)
C5 0.037(3) 0.052(3) 0.037(3) -0.011(2) -0.004(2) 0.012(2)
C6 0.058(4) 0.055(4) 0.059(4) -0.018(3) -0.024(3) 0.012(3)
C7 0.056(4) 0.045(3) 0.057(4) -0.009(3) -0.017(3) 0.016(3)
C8 0.039(3) 0.050(3) 0.037(3) -0.015(2) -0.009(2) 0.012(2)
C9 0.031(2) 0.032(2) 0.029(2) 0.0082(18) 0.0088(18) 0.0070(17)
C10 0.027(2) 0.032(2) 0.028(2) 0.0047(17) 0.0085(17) 0.0047(17)
C11 0.027(2) 0.038(2) 0.025(2) -0.0001(17) 0.0054(18) 0.0088(17)
C12 0.029(2) 0.045(3) 0.023(2) -0.0032(18) 0.0027(18) 0.0067(19)
C13 0.028(2) 0.051(3) 0.027(2) -0.0040(19) 0.0064(18) 0.0103(19)
C14 0.029(2) 0.046(3) 0.021(2) -0.0021(18) 0.0086(17) 0.0009(18)
C15 0.0244(19) 0.037(2) 0.023(2) 0.0061(17) 0.0051(16) 0.0024(17)
C16 0.029(2) 0.054(3) 0.027(2) -0.007(2) 0.012(2) -0.001(2)
C17 0.154(5) 0.187(6) 0.171(6) -0.031(4) 0.116(4) 0.009(4)
C18 0.186(6) 0.182(6) 0.174(6) -0.028(4) 0.118(5) 0.037(4)
C19 0.165(5) 0.222(7) 0.221(7) 0.001(5) 0.131(5) -0.015(4)
N1 0.0286(18) 0.049(2) 0.0282(19) -0.0059(17) 0.0006(16) 0.0115(17)

loop_
_atom_type_symbol
_atom_type_description
_atom_type_scat_dispersion_real
_atom_type_scat_dispersion_imag
_atom_type_scat_source
C C 0.0033 0.0016 'International Tables Vol C Tables 4.2.6.8 and 6.1.1.4'
H H 0.0000 0.0000 'International Tables Vol C Tables 4.2.6.8 and 6.1.1.4'
N N 0.0061 0.0033 'International Tables Vol C Tables 4.2.6.8 and 6.1.1.4'
O O 0.0106 0.0060 'International Tables Vol C Tables 4.2.6.8 and 6.1.1.4'
Ce Ce -0.2486 2.6331 'International Tables Vol C Tables 4.2.6.8 and 6.1.1.4'

loop_
_geom_angle_atom_site_label_1
_geom_angle_atom_site_label_2
_geom_angle_atom_site_label_3
_geom_angle
_geom_angle_site_symmetry_1
_geom_angle_site_symmetry_3
O5 Ce1 O3 78.45(12) . 7_655
O5 Ce1 O6 133.30(11) . .
O3 Ce1 O6 71.88(12) 7_655 .
O5 Ce1 O8A 78.1(3) . .
O3 Ce1 O8A 92.2(3) 7_655 .
O6 Ce1 O8A 136.9(3) . .
O5 Ce1 O4 93.14(13) . .
O3 Ce1 O4 121.26(10) 7_655 .
O6 Ce1 O4 73.54(13) . .
O8A Ce1 O4 143.2(3) . .
O5 Ce1 O7 74.39(15) . .
O3 Ce1 O7 149.73(15) 7_655 .
O6 Ce1 O7 137.76(16) . .
O8A Ce1 O7 69.4(3) . .
O4 Ce1 O7 73.80(17) . .
O5 Ce1 O2 140.74(13) . .
O3 Ce1 O2 85.87(11) 7_655 .
O6 Ce1 O2 72.31(13) . .
O8A Ce1 O2 66.7(3) . .
O4 Ce1 O2 125.47(11) . .
O7 Ce1 O2 107.03(16) . .
O5 Ce1 O1 148.29(12) . .
O3 Ce1 O1 131.77(11) 7_655 .
O6 Ce1 O1 74.25(12) . .
O8A Ce1 O1 89.7(3) . .
O4 Ce1 O1 79.17(12) . .
O7 Ce1 O1 73.91(15) . .
O2 Ce1 O1 51.32(11) . .
O5 Ce1 O8 69.3(2) . .
O3 Ce1 O8 76.4(3) 7_655 .
O6 Ce1 O8 133.4(2) . .
O8A Ce1 O8 17.0(3) . .
O4 Ce1 O8 153.1(2) . .
O7 Ce1 O8 81.7(3) . .
O2 Ce1 O8 72.1(2) . .
O1 Ce1 O8 104.8(3) . .
O5 Ce1 O3 67.44(11) . .
O3 Ce1 O3 74.63(10) 7_655 .
O6 Ce1 O3 70.37(11) . .
O8A Ce1 O3 144.9(3) . .
O4 Ce1 O3 49.45(9) . .
O7 Ce1 O3 106.25(15) . .
O2 Ce1 O3 141.67(12) . .
O1 Ce1 O3 123.50(12) . .
O8 Ce1 O3 131.5(3) . .
O5 Ce1 C1 155.57(13) . .
O3 Ce1 C1 109.06(13) 7_655 .
O6 Ce1 C1 70.22(13) . .
O8A Ce1 C1 78.4(3) . .
O4 Ce1 C1 101.74(13) . .
O7 Ce1 C1 91.15(16) . .
O2 Ce1 C1 26.06(13) . .
O1 Ce1 C1 25.31(14) . .
O8 Ce1 C1 89.5(2) . .
O3 Ce1 C1 136.61(12) . .
O5 Ce1 C9 80.00(13) . .
O3 Ce1 C9 98.39(11) 7_655 .
O6 Ce1 C9 69.88(12) . .
O8A Ce1 C9 153.2(3) . .
O4 Ce1 C9 24.27(11) . .
O7 Ce1 C9 89.90(17) . .
O2 Ce1 C9 138.32(12) . .
O1 Ce1 C9 101.06(12) . .
O8 Ce1 C9 149.3(2) . .
O3 Ce1 C9 25.18(10) . .
C1 Ce1 C9 120.31(13) . .
C1 O1 Ce1 93.6(3) . .
C1 O2 Ce1 93.3(3) . .
C9 O3 Ce1 155.2(3) . 7_655
C9 O3 Ce1 89.7(2) . .
Ce1 O3 Ce1 105.37(10) 7_655 .
C9 O4 Ce1 99.5(3) . .
C16 O5 Ce1 135.0(3) 6_565 .
C16 O6 Ce1 132.6(3) 4_645 .
O8A O8 C17 76.7(17) . .
O8A O8 Ce1 74.1(14) . .
C17 O8 Ce1 150.3(9) . .
O8 O8A C17 67.7(15) . .
O8 O8A Ce1 89.0(15) . .
C17 O8A Ce1 156.1(11) . .
O1 C1 O2 121.5(4) . .
O1 C1 C2 120.0(4) . .
O2 C1 C2 118.5(4) . .
O1 C1 Ce1 61.1(2) . .
O2 C1 Ce1 60.6(2) . .
C2 C1 Ce1 174.4(4) . .
C3 C2 C7 119.1(5) . .
C3 C2 C1 121.1(4) . .
C7 C2 C1 119.7(5) . .
C2 C3 C4 120.8(5) . .
C2 C3 H3 119.6 . .
C4 C3 H3 119.6 . .
C3 C4 C5 119.4(5) . .
C3 C4 H4 120.3 . .
C5 C4 H4 120.3 . .
C6 C5 C4 119.4(5) . .
C6 C5 C8 119.2(5) . 3_546
C4 C5 C8 121.4(5) . 3_546
C7 C6 C5 121.0(6) . .
C7 C6 H6 119.5 . .
C5 C6 H6 119.5 . .
C6 C7 C2 120.1(5) . .
C6 C7 H7 120.0 . .
C2 C7 H7 120.0 . .
N1 C8 C5 124.1(5) . 3_454
N1 C8 H16 124(4) . .
C5 C8 H16 112(4) 3_454 .
O4 C9 O3 121.3(4) . .
O4 C9 C10 119.2(4) . .
O3 C9 C10 119.5(4) . .
O4 C9 Ce1 56.2(2) . .
O3 C9 Ce1 65.1(2) . .
C10 C9 Ce1 175.4(3) . .
C15 C10 C11 120.3(4) . .
C15 C10 C9 119.4(4) . .
C11 C10 C9 120.3(4) . .
C10 C11 C12 119.1(4) . .
C10 C11 H11 120.5 . .
C12 C11 H11 120.5 . .
C13 C12 C11 120.1(4) . .
C13 C12 N1 123.1(4) . .
C11 C12 N1 116.8(4) . .
C12 C13 C14 119.6(4) . .
C12 C13 H13 120.2 . .
C14 C13 H13 120.2 . .
C15 C14 C13 119.9(4) . .
C15 C14 C16 120.2(4) . .
C13 C14 C16 119.9(4) . .
C14 C15 C10 120.9(4) . .
C14 C15 H15 119.6 . .
C10 C15 H15 119.6 . .
O5 C16 O6 126.6(4) 6_566 4_655
O5 C16 C14 116.6(4) 6_566 .
O6 C16 C14 116.8(4) 4_655 .
O8 C17 O8A 35.6(7) . .
O8 C17 C18 120.5(11) . .
O8A C17 C18 152.3(13) . .
O8 C17 C19 129.8(11) . .
O8A C17 C19 94.3(11) . .
C18 C17 C19 108.2(11) . .
C17 C18 H18A 109.5 . .
C17 C18 H18B 109.5 . .
H18A C18 H18B 109.5 . .
C17 C18 H18C 109.5 . .
H18A C18 H18C 109.5 . .
H18B C18 H18C 109.5 . .
C17 C19 H19A 109.5 . .
C17 C19 H19B 109.5 . .
H19A C19 H19B 109.5 . .
C17 C19 H19C 109.5 . .
H19A C19 H19C 109.5 . .
H19B C19 H19C 109.5 . .
C8 N1 C12 118.0(4) . .

loop_
_geom_bond_atom_site_label_1
_geom_bond_atom_site_label_2
_geom_bond_distance
_geom_bond_site_symmetry_2
Ce1 O5 2.431(3) .
Ce1 O3 2.452(3) 7_655
Ce1 O6 2.455(3) .
Ce1 O8A 2.456(13) .
Ce1 O4 2.518(3) .
Ce1 O7 2.520(4) .
Ce1 O2 2.529(3) .
Ce1 O1 2.543(3) .
Ce1 O8 2.554(10) .
Ce1 O3 2.711(3) .
Ce1 C1 2.898(4) .
Ce1 C9 2.989(4) .
O1 C1 1.242(6) .
O2 C1 1.275(6) .
O3 C9 1.272(5) .
O3 Ce1 2.452(3) 7_655
O4 C9 1.246(5) .
O5 C16 1.236(6) 6_565
O6 C16 1.261(6) 4_645
O8 O8A 0.746(14) .
O8 C17 1.186(14) .
O8A C17 1.247(16) .
C1 C2 1.492(6) .
C2 C3 1.379(6) .
C2 C7 1.393(8) .
C3 C4 1.388(6) .
C3 H3 0.9300 .
C4 C5 1.397(7) .
C4 H4 0.9300 .
C5 C6 1.377(8) .
C5 C8 1.451(7) 3_546
C6 C7 1.371(8) .
C6 H6 0.9300 .
C7 H7 0.9300 .
C8 N1 1.255(7) .
C8 C5 1.451(7) 3_454
C8 H16 0.93(2) .
C9 C10 1.494(6) .
C10 C15 1.379(6) .
C10 C11 1.383(6) .
C11 C12 1.391(6) .
C11 H11 0.9300 .
C12 C13 1.390(6) .
C12 N1 1.436(5) .
C13 C14 1.391(6) .
C13 H13 0.9300 .
C14 C15 1.362(6) .
C14 C16 1.517(6) .
C15 H15 0.9300 .
C16 O5 1.236(6) 6_566
C16 O6 1.261(6) 4_655
C17 C18 1.501(5) .
C17 C19 1.507(5) .
C18 H18A 0.9600 .
C18 H18B 0.9600 .
C18 H18C 0.9600 .
C19 H19A 0.9600 .
C19 H19B 0.9600 .
C19 H19C 0.9600 .

loop_
_platon_squeeze_void_nr
_platon_squeeze_void_average_x
_platon_squeeze_void_average_y
_platon_squeeze_void_average_z
_platon_squeeze_void_volume
_platon_squeeze_void_count_electrons
_platon_squeeze_void_content
1 0.018 0.502 -0.005 1632 293 ' '
